data_7713018
loop_
_publ_author_name
'Mylonas-Margaritis, Ioannis'
'Lada, Zoi G.'
'Kitos, Alexandros'
'Maniaki, Diamantoula'
'Skordi, Katerina'
'Tasiopoulos, Anastasios'
'Bekiari, Vlasoula'
'Escuer, Albert'
'Mayans, Julia'
'Nastopoulos, Vasilis'
'Bakalbassis, Evangelos'
'Papaioannou, Dionissios A.'
'Perlepes, Spyros'

_publ_section_title
;
 Interesting chemical and physical features in the products of the
 reactions between trivalent lanthanoids and a tetradentate Schiff base
 derived from cyclohexane-1,2-diamine
;
_journal_name_full 'Dalton Transactions'
_journal_paper_doi 10.1039/D3DT00817G
_journal_year 2023
_chemical_formula_moiety 'C23 H32 Ho N5 O12'
_chemical_formula_sum 'C23 H32 Ho N5 O12'
_chemical_formula_weight 735.46
_space_group_crystal_system triclinic
_space_group_IT_number 2
_space_group_name_Hall '-P 1'
_space_group_name_H-M_alt 'P -1'
_atom_sites_solution_hydrogens mixed
_atom_sites_solution_primary direct
_atom_sites_solution_secondary difmap
_audit_creation_method SHELXL-2014/7
_audit_update_record
;
2023-03-04 deposited with the CCDC.	2023-05-15 downloaded from the CCDC.
;
_cell_angle_alpha 72.575(8)
_cell_angle_beta 83.019(7)
_cell_angle_gamma 73.246(8)
_cell_formula_units_Z 2
_cell_length_a 9.0033(8)
_cell_length_b 10.7752(10)
_cell_length_c 15.3482(12)
_cell_measurement_reflns_used 4259
_cell_measurement_temperature 100(2)
_cell_measurement_theta_max 72.5980
_cell_measurement_theta_min 4.4370
_cell_volume 1359.3(2)
_computing_cell_refinement 'CrysAlisPro 1.171.39.46 (Rigaku OD, 2018)'
_computing_data_collection 'CrysAlisPro 1.171.39.46 (Rigaku OD, 2018)'
_computing_data_reduction 'CrysAlisPro 1.171.39.46 (Rigaku OD, 2018)'
_computing_molecular_graphics 'PLATON v.270519 (Spek, 2009); MERCURY v.2020.3.0 (Macrae et al. 2020)'
_computing_publication_material 'WINGX v.2018.3 (Farrugia, 2012); OLEX2 v.1.3.0 (Dolomanov et al., 2009)'
_computing_structure_refinement 'SHELXL-2014/7 (Sheldrick, 2014)'
_computing_structure_solution 'SHELXT-2018/2 (Sheldrick, 2018)'
_diffrn_ambient_temperature 100(2)
_diffrn_detector_area_resol_mean 10.4223
_diffrn_measured_fraction_theta_full 0.997
_diffrn_measured_fraction_theta_max 0.988
_diffrn_measurement_device_type 'Oxford Diffraction SuperNova with Atlas CCD detector'
_diffrn_measurement_method '\w scans'
_diffrn_radiation_type CuK\a
_diffrn_radiation_wavelength 1.54184
_diffrn_reflns_av_R_equivalents 0.0317
_diffrn_reflns_av_unetI/netI 0.0468
_diffrn_reflns_Laue_measured_fraction_full 0.997
_diffrn_reflns_Laue_measured_fraction_max 0.988
_diffrn_reflns_limit_h_max 10
_diffrn_reflns_limit_h_min -10
_diffrn_reflns_limit_k_max 13
_diffrn_reflns_limit_k_min -13
_diffrn_reflns_limit_l_max 18
_diffrn_reflns_limit_l_min -15
_diffrn_reflns_number 8963
_diffrn_reflns_point_group_measured_fraction_full 0.997
_diffrn_reflns_point_group_measured_fraction_max 0.988
_diffrn_reflns_theta_full 67.684
_diffrn_reflns_theta_max 70.490
_diffrn_reflns_theta_min 4.461
_diffrn_source 'SuperNova (Cu) X-ray Source'
_exptl_absorpt_coefficient_mu 6.077
_exptl_absorpt_correction_T_max 1.000
_exptl_absorpt_correction_T_min 0.942
_exptl_absorpt_correction_type multi-scan
_exptl_absorpt_process_details
;
CrysAlisPro 1.171.39.46 (Rigaku Oxford Diffraction, 2018)
Empirical absorption correction using spherical harmonics,
 implemented in SCALE3 ABSPACK scaling algorithm.
;
_exptl_crystal_colour pink
_exptl_crystal_density_diffrn 1.797
_exptl_crystal_density_method 'not measured'
_exptl_crystal_description prism
_exptl_crystal_F_000 736
_exptl_crystal_recrystallization_method 'Re-crystallisation from solvent: Methanol/dichloromethane'
_exptl_crystal_size_max 0.15
_exptl_crystal_size_mid 0.14
_exptl_crystal_size_min 0.10
_refine_diff_density_max 0.493
_refine_diff_density_min -0.802
_refine_diff_density_rms 0.089
_refine_ls_extinction_method none
_refine_ls_goodness_of_fit_ref 1.068
_refine_ls_hydrogen_treatment mixed
_refine_ls_matrix_type full
_refine_ls_number_parameters 382
_refine_ls_number_reflns 5147
_refine_ls_number_restraints 3
_refine_ls_restrained_S_all 1.068
_refine_ls_R_factor_all 0.0401
_refine_ls_R_factor_gt 0.0334
_refine_ls_shift/su_max 0.001
_refine_ls_shift/su_mean 0.000
_refine_ls_structure_factor_coef Fsqd
_refine_ls_weighting_details 'w=1/[\s^2^(Fo^2^)+(0.0365P)^2^+0.5978P] where P=(Fo^2^+2Fc^2^)/3'
_refine_ls_weighting_scheme calc
_refine_ls_wR_factor_gt 0.0780
_refine_ls_wR_factor_ref 0.0814
_reflns_Friedel_coverage 0.000
_reflns_number_gt 4599
_reflns_number_total 5147
_reflns_threshold_expression 'I > 2\s(I)'
_cod_data_source_file d3dt00817g2.cif
_cod_data_source_block 8_xrp105e
_cod_database_code 7713018
_shelx_shelxl_version_number 2014/7
_shelx_space_group_comment
;
The symmetry employed for this shelxl refinement is uniquely defined
by the following loop, which should always be used as a source of
symmetry information in preference to the above space-group names.
They are only intended as comments.
;
_shelx_estimated_absorpt_t_min 0.463
_shelx_estimated_absorpt_t_max 0.582

loop_
_space_group_symop_operation_xyz
'x, y, z'
'-x, -y, -z'

loop_
_atom_site_label
_atom_site_type_symbol
_atom_site_fract_x
_atom_site_fract_y
_atom_site_fract_z
_atom_site_U_iso_or_equiv
_atom_site_adp_type
_atom_site_occupancy
_atom_site_site_symmetry_order
_atom_site_calc_flag
_atom_site_refinement_flags_posn
_atom_site_refinement_flags_adp
_atom_site_refinement_flags_occupancy
_atom_site_disorder_assembly
_atom_site_disorder_group
Ho Ho 0.66484(3) 0.56539(2) 0.27256(2) 0.01376(8) Uani 1 1 d . . . . .
C1 C 0.6520(4) 0.9235(3) 0.3852(2) 0.0191(6) Uani 1 1 d . . . . .
C2 C 0.7157(4) 0.7888(3) 0.3781(2) 0.0175(6) Uani 1 1 d . . . . .
C3 C 0.8521(4) 0.7098(4) 0.4243(2) 0.0231(7) Uani 1 1 d . . . . .
H3 H 0.8935 0.6191 0.4222 0.028 Uiso 1 1 calc R U . . .
C4 C 0.9263(4) 0.7614(4) 0.4724(2) 0.0275(8) Uani 1 1 d . . . . .
H4 H 1.0180 0.7061 0.5032 0.033 Uiso 1 1 calc R U . . .
C5 C 0.8678(4) 0.8952(4) 0.4765(2) 0.0273(8) Uani 1 1 d . . . . .
H5 H 0.9213 0.9313 0.5084 0.033 Uiso 1 1 calc R U . . .
C6 C 0.7328(4) 0.9737(4) 0.4342(2) 0.0240(7) Uani 1 1 d . . . . .
H6 H 0.6930 1.0639 0.4379 0.029 Uiso 1 1 calc R U . . .
C7 C 0.5066(4) 1.0091(3) 0.3445(2) 0.0209(7) Uani 1 1 d . . . . .
C8 C 0.4369(4) 1.1461(3) 0.3585(2) 0.0263(7) Uani 1 1 d . . . . .
H8A H 0.3345 1.1846 0.3318 0.039 Uiso 1 1 calc R U . . .
H8B H 0.5044 1.2049 0.3289 0.039 Uiso 1 1 calc R U . . .
H8C H 0.4260 1.1384 0.4241 0.039 Uiso 1 1 calc R U . . .
C9 C 0.2955(4) 1.0302(3) 0.2454(2) 0.0229(7) Uani 1 1 d . . . . .
H9A H 0.3107 1.0122 0.1849 0.027 Uiso 1 1 calc R U . . .
H9B H 0.2724 1.1289 0.2351 0.027 Uiso 1 1 calc R U . . .
C10 C 0.1586(4) 0.9816(4) 0.2964(2) 0.0264(7) Uani 1 1 d . . . . .
H10A H 0.1282 1.0178 0.3500 0.032 Uiso 1 1 calc R U . . .
H10B H 0.1901 0.8819 0.3191 0.032 Uiso 1 1 calc R U . . .
C11 C 0.0189(4) 1.0255(4) 0.2361(2) 0.0284(8) Uani 1 1 d . . . . .
H11A H -0.0193 1.1251 0.2194 0.034 Uiso 1 1 calc R U . . .
H11B H -0.0654 0.9884 0.2721 0.034 Uiso 1 1 calc R U . . .
C12 C 0.0532(4) 0.9805(4) 0.1483(2) 0.0259(7) Uani 1 1 d . . . . .
H12A H -0.0455 1.0026 0.1176 0.031 Uiso 1 1 calc R U . . .
H12B H 0.1209 1.0321 0.1065 0.031 Uiso 1 1 calc R U . . .
C13 C 0.1315(4) 0.8299(4) 0.1645(2) 0.0239(7) Uani 1 1 d . . . . .
H13A H 0.2188 0.8030 0.2057 0.029 Uiso 1 1 calc R U . . .
H13B H 0.0561 0.7776 0.1946 0.029 Uiso 1 1 calc R U . . .
C14 C 0.1918(4) 0.7978(3) 0.0749(2) 0.0253(7) Uani 1 1 d . . . . .
H14A H 0.1032 0.8062 0.0391 0.030 Uiso 1 1 calc R U . . .
H14B H 0.2491 0.8634 0.0387 0.030 Uiso 1 1 calc R U . . .
C15 C 0.2756(4) 0.5581(3) 0.0715(2) 0.0196(6) Uani 1 1 d . . . . .
C16 C 0.1308(4) 0.5666(4) 0.0286(2) 0.0271(7) Uani 1 1 d . . . . .
H16A H 0.0504 0.6474 0.0347 0.041 Uiso 1 1 calc R U . . .
H16B H 0.0943 0.4863 0.0594 0.041 Uiso 1 1 calc R U . . .
H16C H 0.1529 0.5716 -0.0363 0.041 Uiso 1 1 calc R U . . .
C17 C 0.3965(4) 0.4312(3) 0.09355(19) 0.0160(6) Uani 1 1 d . . . . .
C18 C 0.5267(4) 0.4128(3) 0.14528(19) 0.0161(6) Uani 1 1 d . . . . .
C19 C 0.6352(4) 0.2849(3) 0.1651(2) 0.0189(6) Uani 1 1 d . . . . .
H19 H 0.7217 0.2696 0.2004 0.023 Uiso 1 1 calc R U . . .
C20 C 0.6192(4) 0.1816(3) 0.1345(2) 0.0223(7) Uani 1 1 d . . . . .
H20 H 0.6936 0.0963 0.1497 0.027 Uiso 1 1 calc R U . . .
C21 C 0.4944(4) 0.2012(3) 0.0814(2) 0.0238(7) Uani 1 1 d . . . . .
H21 H 0.4854 0.1308 0.0588 0.029 Uiso 1 1 calc R U . . .
C22 C 0.3855(4) 0.3232(3) 0.0624(2) 0.0208(7) Uani 1 1 d . . . . .
H22 H 0.2998 0.3359 0.0271 0.025 Uiso 1 1 calc R U . . .
C23 C 0.2954(4) 0.5295(4) 0.3479(2) 0.0238(7) Uani 1 1 d . . . . .
H23A H 0.3033 0.4953 0.2946 0.036 Uiso 1 1 calc R U . . .
H23B H 0.1901 0.5862 0.3539 0.036 Uiso 1 1 calc R U . . .
H23C H 0.3183 0.4534 0.4030 0.036 Uiso 1 1 calc R U . . .
N1 N 0.4384(3) 0.9639(3) 0.2953(2) 0.0222(6) Uani 1 1 d D . . . .
H1 H 0.487(5) 0.8833(19) 0.293(3) 0.033 Uiso 1 1 d D U . . .
N2 N 0.2948(3) 0.6606(3) 0.09129(19) 0.0213(6) Uani 1 1 d D . . . .
H2 H 0.379(3) 0.646(4) 0.118(3) 0.032 Uiso 1 1 d D U . . .
N3 N 0.6704(3) 0.7980(3) 0.11803(18) 0.0217(6) Uani 1 1 d . . . . .
N4 N 0.9838(3) 0.4208(3) 0.25467(18) 0.0190(5) Uani 1 1 d . . . . .
N5 N 0.6610(3) 0.3573(3) 0.44383(17) 0.0166(5) Uani 1 1 d . . . . .
O1 O 0.6490(3) 0.7385(2) 0.32973(15) 0.0184(4) Uani 1 1 d . . . . .
O2 O 0.5447(3) 0.5103(2) 0.17484(14) 0.0174(4) Uani 1 1 d . . . . .
O3 O 0.7888(3) 0.7000(2) 0.14597(16) 0.0261(5) Uani 1 1 d . . . . .
O4 O 0.5411(3) 0.7821(2) 0.15716(15) 0.0204(5) Uani 1 1 d . . . . .
O5 O 0.6819(3) 0.8992(2) 0.05837(17) 0.0311(6) Uani 1 1 d . . . . .
O6 O 0.8803(3) 0.4146(2) 0.20785(15) 0.0208(5) Uani 1 1 d . . . . .
O7 O 0.9342(3) 0.4912(2) 0.31162(15) 0.0225(5) Uani 1 1 d . . . . .
O8 O 1.1203(3) 0.3646(3) 0.24598(18) 0.0289(6) Uani 1 1 d . . . . .
O9 O 0.6740(3) 0.4709(2) 0.44436(14) 0.0183(4) Uani 1 1 d . . . . .
O10 O 0.6634(3) 0.3378(2) 0.36544(14) 0.0204(5) Uani 1 1 d . . . . .
O11 O 0.6473(3) 0.2698(2) 0.51488(15) 0.0246(5) Uani 1 1 d . . . . .
O12 O 0.4054(2) 0.6083(2) 0.33621(14) 0.0173(4) Uani 1 1 d D . . . .
H12 H 0.397(5) 0.643(4) 0.3787(19) 0.026 Uiso 1 1 d D U . . .

loop_
_atom_site_aniso_label
_atom_site_aniso_U_11
_atom_site_aniso_U_22
_atom_site_aniso_U_33
_atom_site_aniso_U_23
_atom_site_aniso_U_13
_atom_site_aniso_U_12
Ho 0.01359(12) 0.01518(11) 0.01407(12) -0.00618(8) -0.00149(8) -0.00363(8)
C1 0.0212(16) 0.0224(16) 0.0177(15) -0.0074(12) 0.0050(12) -0.0124(13)
C2 0.0194(15) 0.0220(15) 0.0146(14) -0.0073(12) 0.0030(12) -0.0099(12)
C3 0.0227(17) 0.0262(16) 0.0242(17) -0.0108(14) -0.0013(14) -0.0082(13)
C4 0.0208(17) 0.040(2) 0.0269(18) -0.0137(16) 0.0000(14) -0.0117(15)
C5 0.0282(19) 0.042(2) 0.0245(17) -0.0189(16) 0.0055(14) -0.0217(16)
C6 0.0307(18) 0.0271(17) 0.0229(16) -0.0140(14) 0.0098(14) -0.0181(14)
C7 0.0244(17) 0.0204(15) 0.0183(15) -0.0063(12) 0.0089(13) -0.0096(13)
C8 0.0316(19) 0.0206(16) 0.0270(17) -0.0096(14) 0.0069(15) -0.0076(14)
C9 0.0231(17) 0.0195(15) 0.0218(16) -0.0015(13) -0.0037(14) -0.0025(13)
C10 0.0256(18) 0.0295(18) 0.0233(17) -0.0087(14) 0.0003(14) -0.0054(14)
C11 0.0216(18) 0.0341(19) 0.0276(18) -0.0113(15) -0.0016(14) -0.0013(14)
C12 0.0252(18) 0.0265(17) 0.0207(16) -0.0045(14) -0.0053(14) 0.0009(14)
C13 0.0228(17) 0.0275(17) 0.0196(16) -0.0056(13) -0.0012(13) -0.0050(14)
C14 0.0284(18) 0.0241(17) 0.0201(16) -0.0071(13) -0.0050(14) 0.0006(14)
C15 0.0189(16) 0.0266(16) 0.0141(14) -0.0054(12) -0.0006(12) -0.0075(13)
C16 0.0207(17) 0.0328(19) 0.0296(18) -0.0078(15) -0.0054(14) -0.0092(14)
C17 0.0177(15) 0.0221(15) 0.0107(14) -0.0066(12) 0.0029(12) -0.0083(12)
C18 0.0188(15) 0.0218(15) 0.0090(13) -0.0060(11) 0.0036(12) -0.0074(12)
C19 0.0206(16) 0.0195(15) 0.0186(15) -0.0085(12) 0.0010(12) -0.0058(12)
C20 0.0241(17) 0.0227(16) 0.0216(16) -0.0106(13) 0.0045(13) -0.0062(13)
C21 0.0298(18) 0.0256(17) 0.0230(16) -0.0136(14) 0.0072(14) -0.0142(14)
C22 0.0213(16) 0.0305(17) 0.0159(15) -0.0099(13) 0.0019(12) -0.0125(13)
C23 0.0225(17) 0.0331(18) 0.0232(17) -0.0113(14) 0.0015(13) -0.0160(14)
N1 0.0235(15) 0.0171(13) 0.0269(14) -0.0071(11) -0.0018(12) -0.0054(11)
N2 0.0217(14) 0.0237(14) 0.0184(13) -0.0063(11) -0.0051(11) -0.0036(11)
N3 0.0295(16) 0.0187(13) 0.0185(13) -0.0065(11) -0.0011(12) -0.0072(11)
N4 0.0197(14) 0.0188(13) 0.0187(13) -0.0058(10) -0.0016(11) -0.0047(11)
N5 0.0150(13) 0.0190(13) 0.0149(12) -0.0063(10) -0.0022(10) -0.0009(10)
O1 0.0219(11) 0.0185(10) 0.0186(11) -0.0094(9) -0.0047(9) -0.0052(9)
O2 0.0187(11) 0.0195(10) 0.0170(10) -0.0085(9) -0.0019(9) -0.0057(9)
O3 0.0228(12) 0.0201(11) 0.0282(13) -0.0006(10) 0.0013(10) -0.0020(9)
O4 0.0233(12) 0.0224(11) 0.0176(11) -0.0083(9) -0.0003(9) -0.0068(9)
O5 0.0465(16) 0.0182(12) 0.0261(13) 0.0013(10) -0.0012(12) -0.0127(11)
O6 0.0183(11) 0.0246(11) 0.0221(11) -0.0114(9) -0.0011(9) -0.0046(9)
O7 0.0185(11) 0.0291(12) 0.0227(11) -0.0145(10) -0.0026(9) -0.0020(9)
O8 0.0126(11) 0.0321(13) 0.0386(14) -0.0152(11) 0.0016(10) 0.0042(10)
O9 0.0207(11) 0.0189(10) 0.0184(11) -0.0081(9) -0.0023(9) -0.0063(9)
O10 0.0289(12) 0.0191(11) 0.0135(10) -0.0058(9) -0.0022(9) -0.0053(9)
O11 0.0362(14) 0.0200(11) 0.0155(11) -0.0012(9) -0.0005(10) -0.0084(10)
O12 0.0144(10) 0.0228(11) 0.0183(11) -0.0109(9) 0.0015(8) -0.0062(9)

loop_
_atom_type_symbol
_atom_type_description
_atom_type_scat_dispersion_real
_atom_type_scat_dispersion_imag
_atom_type_scat_source
C C 0.0181 0.0091 'International Tables Vol C Tables 4.2.6.8 and 6.1.1.4'
H H 0.0000 0.0000 'International Tables Vol C Tables 4.2.6.8 and 6.1.1.4'
N N 0.0311 0.0180 'International Tables Vol C Tables 4.2.6.8 and 6.1.1.4'
O O 0.0492 0.0322 'International Tables Vol C Tables 4.2.6.8 and 6.1.1.4'
Ho Ho -14.9734 3.7046 'International Tables Vol C Tables 4.2.6.8 and 6.1.1.4'

loop_
_geom_angle_atom_site_label_1
_geom_angle_atom_site_label_2
_geom_angle_atom_site_label_3
_geom_angle
_geom_angle_site_symmetry_1
_geom_angle_site_symmetry_3
_geom_angle_publ_flag
O1 Ho O2 140.49(8) . . ?
O1 Ho O12 77.36(8) . . ?
O2 Ho O12 79.74(8) . . ?
O1 Ho O7 85.79(8) . . ?
O2 Ho O7 129.82(8) . . ?
O12 Ho O7 143.17(7) . . ?
O1 Ho O3 81.22(8) . . ?
O2 Ho O3 90.55(8) . . ?
O12 Ho O3 131.42(8) . . ?
O7 Ho O3 76.39(8) . . ?
O1 Ho O10 124.34(8) . . ?
O2 Ho O10 82.04(8) . . ?
O12 Ho O10 80.02(8) . . ?
O7 Ho O10 83.07(8) . . ?
O3 Ho O10 145.96(8) . . ?
O1 Ho O6 133.63(8) . . ?
O2 Ho O6 77.36(8) . . ?
O12 Ho O6 148.07(8) . . ?
O7 Ho O6 52.51(7) . . ?
O3 Ho O6 70.91(8) . . ?
O10 Ho O6 75.05(8) . . ?
O1 Ho O4 71.45(7) . . ?
O2 Ho O4 73.19(7) . . ?
O12 Ho O4 80.05(8) . . ?
O7 Ho O4 125.20(8) . . ?
O3 Ho O4 51.77(8) . . ?
O10 Ho O4 150.52(8) . . ?
O6 Ho O4 113.63(7) . . ?
O1 Ho O9 73.07(7) . . ?
O2 Ho O9 128.04(8) . . ?
O12 Ho O9 71.31(7) . . ?
O7 Ho O9 72.52(8) . . ?
O3 Ho O9 140.64(8) . . ?
O10 Ho O9 51.55(7) . . ?
O6 Ho O9 106.60(7) . . ?
O4 Ho O9 138.26(7) . . ?
O1 Ho N4 109.92(8) . . ?
O2 Ho N4 103.54(8) . . ?
O12 Ho N4 157.49(8) . . ?
O7 Ho N4 26.34(7) . . ?
O3 Ho N4 71.07(8) . . ?
O10 Ho N4 78.44(8) . . ?
O6 Ho N4 26.18(7) . . ?
O4 Ho N4 122.36(8) . . ?
O9 Ho N4 90.07(7) . . ?
O1 Ho N3 73.14(8) . . ?
O2 Ho N3 82.76(8) . . ?
O12 Ho N3 105.69(8) . . ?
O7 Ho N3 100.22(8) . . ?
O3 Ho N3 25.80(8) . . ?
O10 Ho N3 162.51(7) . . ?
O6 Ho N3 93.20(8) . . ?
O4 Ho N3 26.08(8) . . ?
O9 Ho N3 145.86(7) . . ?
N4 Ho N3 96.82(8) . . ?
O1 Ho N5 98.50(8) . . ?
O2 Ho N5 104.78(8) . . ?
O12 Ho N5 72.60(7) . . ?
O7 Ho N5 77.93(8) . . ?
O3 Ho N5 154.27(8) . . ?
O10 Ho N5 25.88(7) . . ?
O6 Ho N5 92.09(7) . . ?
O4 Ho N5 152.41(7) . . ?
O9 Ho N5 25.75(7) . . ?
N4 Ho N5 85.12(7) . . ?
N3 Ho N5 171.60(7) . . ?
C6 C1 C2 118.6(3) . . ?
C6 C1 C7 119.2(3) . . ?
C2 C1 C7 122.2(3) . . ?
O1 C2 C3 120.3(3) . . ?
O1 C2 C1 121.3(3) . . ?
C3 C2 C1 118.4(3) . . ?
C4 C3 C2 121.3(3) . . ?
C4 C3 H3 119.4 . . ?
C2 C3 H3 119.4 . . ?
C3 C4 C5 120.5(3) . . ?
C3 C4 H4 119.8 . . ?
C5 C4 H4 119.8 . . ?
C6 C5 C4 119.7(3) . . ?
C6 C5 H5 120.2 . . ?
C4 C5 H5 120.2 . . ?
C5 C6 C1 121.4(3) . . ?
C5 C6 H6 119.3 . . ?
C1 C6 H6 119.3 . . ?
N1 C7 C1 118.3(3) . . ?
N1 C7 C8 120.6(3) . . ?
C1 C7 C8 121.1(3) . . ?
C7 C8 H8A 109.5 . . ?
C7 C8 H8B 109.5 . . ?
H8A C8 H8B 109.5 . . ?
C7 C8 H8C 109.5 . . ?
H8A C8 H8C 109.5 . . ?
H8B C8 H8C 109.5 . . ?
N1 C9 C10 112.0(3) . . ?
N1 C9 H9A 109.2 . . ?
C10 C9 H9A 109.2 . . ?
N1 C9 H9B 109.2 . . ?
C10 C9 H9B 109.2 . . ?
H9A C9 H9B 107.9 . . ?
C9 C10 C11 112.1(3) . . ?
C9 C10 H10A 109.2 . . ?
C11 C10 H10A 109.2 . . ?
C9 C10 H10B 109.2 . . ?
C11 C10 H10B 109.2 . . ?
H10A C10 H10B 107.9 . . ?
C10 C11 C12 114.2(3) . . ?
C10 C11 H11A 108.7 . . ?
C12 C11 H11A 108.7 . . ?
C10 C11 H11B 108.7 . . ?
C12 C11 H11B 108.7 . . ?
H11A C11 H11B 107.6 . . ?
C13 C12 C11 113.6(3) . . ?
C13 C12 H12A 108.8 . . ?
C11 C12 H12A 108.8 . . ?
C13 C12 H12B 108.8 . . ?
C11 C12 H12B 108.8 . . ?
H12A C12 H12B 107.7 . . ?
C14 C13 C12 110.7(3) . . ?
C14 C13 H13A 109.5 . . ?
C12 C13 H13A 109.5 . . ?
C14 C13 H13B 109.5 . . ?
C12 C13 H13B 109.5 . . ?
H13A C13 H13B 108.1 . . ?
N2 C14 C13 110.8(3) . . ?
N2 C14 H14A 109.5 . . ?
C13 C14 H14A 109.5 . . ?
N2 C14 H14B 109.5 . . ?
C13 C14 H14B 109.5 . . ?
H14A C14 H14B 108.1 . . ?
N2 C15 C17 118.8(3) . . ?
N2 C15 C16 121.3(3) . . ?
C17 C15 C16 119.8(3) . . ?
C15 C16 H16A 109.5 . . ?
C15 C16 H16B 109.5 . . ?
H16A C16 H16B 109.5 . . ?
C15 C16 H16C 109.5 . . ?
H16A C16 H16C 109.5 . . ?
H16B C16 H16C 109.5 . . ?
C22 C17 C18 119.0(3) . . ?
C22 C17 C15 119.2(3) . . ?
C18 C17 C15 121.9(3) . . ?
O2 C18 C19 120.8(3) . . ?
O2 C18 C17 121.7(3) . . ?
C19 C18 C17 117.5(3) . . ?
C20 C19 C18 121.8(3) . . ?
C20 C19 H19 119.1 . . ?
C18 C19 H19 119.1 . . ?
C19 C20 C21 120.6(3) . . ?
C19 C20 H20 119.7 . . ?
C21 C20 H20 119.7 . . ?
C22 C21 C20 119.1(3) . . ?
C22 C21 H21 120.5 . . ?
C20 C21 H21 120.5 . . ?
C21 C22 C17 122.0(3) . . ?
C21 C22 H22 119.0 . . ?
C17 C22 H22 119.0 . . ?
O12 C23 H23A 109.5 . . ?
O12 C23 H23B 109.5 . . ?
H23A C23 H23B 109.5 . . ?
O12 C23 H23C 109.5 . . ?
H23A C23 H23C 109.5 . . ?
H23B C23 H23C 109.5 . . ?
C7 N1 C9 129.2(3) . . ?
C7 N1 H1 113(3) . . ?
C9 N1 H1 118(3) . . ?
C15 N2 C14 128.8(3) . . ?
C15 N2 H2 116(3) . . ?
C14 N2 H2 116(3) . . ?
O5 N3 O3 121.6(3) . . ?
O5 N3 O4 123.1(3) . . ?
O3 N3 O4 115.3(3) . . ?
O5 N3 Ho 173.3(2) . . ?
O3 N3 Ho 55.58(15) . . ?
O4 N3 Ho 60.10(15) . . ?
O8 N4 O6 122.5(3) . . ?
O8 N4 O7 122.1(3) . . ?
O6 N4 O7 115.3(3) . . ?
O8 N4 Ho 177.3(2) . . ?
O6 N4 Ho 58.80(15) . . ?
O7 N4 Ho 56.59(15) . . ?
O11 N5 O9 121.9(3) . . ?
O11 N5 O10 121.6(3) . . ?
O9 N5 O10 116.5(2) . . ?
O11 N5 Ho 174.8(2) . . ?
O9 N5 Ho 60.32(14) . . ?
O10 N5 Ho 56.48(14) . . ?
C2 O1 Ho 146.8(2) . . ?
C18 O2 Ho 146.6(2) . . ?
N3 O3 Ho 98.62(19) . . ?
N3 O4 Ho 93.81(17) . . ?
N4 O6 Ho 95.02(17) . . ?
N4 O7 Ho 97.07(17) . . ?
N5 O9 Ho 93.93(16) . . ?
N5 O10 Ho 97.65(17) . . ?
C23 O12 Ho 128.38(19) . . ?
C23 O12 H12 112(3) . . ?
Ho O12 H12 111(3) . . ?

loop_
_geom_bond_atom_site_label_1
_geom_bond_atom_site_label_2
_geom_bond_distance
_geom_bond_site_symmetry_2
_geom_bond_publ_flag
Ho O1 2.251(2) . ?
Ho O2 2.252(2) . ?
Ho O12 2.391(2) . ?
Ho O7 2.414(2) . ?
Ho O3 2.417(2) . ?
Ho O10 2.442(2) . ?
Ho O6 2.464(2) . ?
Ho O4 2.517(2) . ?
Ho O9 2.528(2) . ?
Ho N4 2.870(3) . ?
Ho N3 2.897(3) . ?
Ho N5 2.903(3) . ?
C1 C6 1.411(4) . ?
C1 C2 1.431(5) . ?
C1 C7 1.453(5) . ?
C2 O1 1.320(4) . ?
C2 C3 1.408(5) . ?
C3 C4 1.371(5) . ?
C3 H3 0.9500 . ?
C4 C5 1.403(5) . ?
C4 H4 0.9500 . ?
C5 C6 1.373(5) . ?
C5 H5 0.9500 . ?
C6 H6 0.9500 . ?
C7 N1 1.300(4) . ?
C7 C8 1.497(4) . ?
C8 H8A 0.9800 . ?
C8 H8B 0.9800 . ?
C8 H8C 0.9800 . ?
C9 N1 1.461(4) . ?
C9 C10 1.516(5) . ?
C9 H9A 0.9900 . ?
C9 H9B 0.9900 . ?
C10 C11 1.530(5) . ?
C10 H10A 0.9900 . ?
C10 H10B 0.9900 . ?
C11 C12 1.534(5) . ?
C11 H11A 0.9900 . ?
C11 H11B 0.9900 . ?
C12 C13 1.528(5) . ?
C12 H12A 0.9900 . ?
C12 H12B 0.9900 . ?
C13 C14 1.517(5) . ?
C13 H13A 0.9900 . ?
C13 H13B 0.9900 . ?
C14 N2 1.467(4) . ?
C14 H14A 0.9900 . ?
C14 H14B 0.9900 . ?
C15 N2 1.291(4) . ?
C15 C17 1.457(4) . ?
C15 C16 1.499(4) . ?
C16 H16A 0.9800 . ?
C16 H16B 0.9800 . ?
C16 H16C 0.9800 . ?
C17 C22 1.415(4) . ?
C17 C18 1.429(4) . ?
C18 O2 1.318(4) . ?
C18 C19 1.411(4) . ?
C19 C20 1.379(4) . ?
C19 H19 0.9500 . ?
C20 C21 1.398(5) . ?
C20 H20 0.9500 . ?
C21 C22 1.368(5) . ?
C21 H21 0.9500 . ?
C22 H22 0.9500 . ?
C23 O12 1.443(4) . ?
C23 H23A 0.9800 . ?
C23 H23B 0.9800 . ?
C23 H23C 0.9800 . ?
N1 H1 0.862(10) . ?
N2 H2 0.863(10) . ?
N3 O5 1.218(4) . ?
N3 O3 1.275(4) . ?
N3 O4 1.277(4) . ?
N4 O8 1.214(4) . ?
N4 O6 1.271(3) . ?
N4 O7 1.283(3) . ?
N5 O11 1.230(3) . ?
N5 O9 1.265(4) . ?
N5 O10 1.278(3) . ?
O12 H12 0.831(10) . ?
